data_7110200
loop_
_publ_author_name
'Lin Cheng'
'Guo-Yu Yang'

_publ_section_title
;
 A novel aluminoborate open-framework [In(dien)2][Al2B7O16H2] with large
 chiral cavities templated by chiral main group metal complexes
;
_journal_name_full Chem.Commun.
_journal_page_first 344
_journal_paper_doi 10.1039/c3cc47440b
_journal_volume 50
_journal_year 2014
_chemical_formula_sum 'C8 H28 Al2 B7 In N6 O16'
_chemical_formula_weight 708.81
_chemical_name_systematic
; 
 ? 
;
_space_group_IT_number 142
_symmetry_cell_setting tetragonal
_symmetry_space_group_name_Hall '-I 4bd 2c'
_symmetry_space_group_name_H-M 'I 41/a c d :2'
_atom_sites_solution_hydrogens geom
_atom_sites_solution_primary direct
_atom_sites_solution_secondary difmap
_audit_creation_method SHELXL-97
_cell_angle_alpha 90.00
_cell_angle_beta 90.00
_cell_angle_gamma 90.00
_cell_formula_units_Z 8
_cell_length_a 16.107(8)
_cell_length_b 16.107(8)
_cell_length_c 19.012(14)
_cell_measurement_reflns_used 2278
_cell_measurement_temperature 293(2)
_cell_measurement_theta_max 29.2877
_cell_measurement_theta_min 2.7954
_cell_volume 4932(5)
_computing_cell_refinement
;
CrysAlisPro, Agilent Technologies,
Version 1.171.36.20 (release 27-06-2012 CrysAlis171 .NET)
(compiled Jul 11 2012,15:38:31)
;
_computing_data_collection
;
CrysAlisPro, Agilent Technologies,
Version 1.171.36.20 (release 27-06-2012 CrysAlis171 .NET)
(compiled Jul 11 2012,15:38:31)
;
_computing_data_reduction
;
CrysAlisPro, Agilent Technologies,
Version 1.171.36.20 (release 27-06-2012 CrysAlis171 .NET)
(compiled Jul 11 2012,15:38:31)
;
_computing_molecular_graphics SHELXTL
_computing_publication_material SHELXTL
_computing_structure_refinement 'SHELXL-97 (Sheldrick, 1997)'
_computing_structure_solution 'SHELXS-97 (Sheldrick, 1990)'
_diffrn_ambient_temperature 293(2)
_diffrn_detector_area_resol_mean 10.3503
_diffrn_measured_fraction_theta_full 0.993
_diffrn_measured_fraction_theta_max 0.993
_diffrn_measurement_device_type 'SuperNova, Dual, Cu at zero, Atlas'
_diffrn_measurement_method '\w scans'
_diffrn_radiation_monochromator graphite
_diffrn_radiation_source 'fine-focus sealed tube'
_diffrn_radiation_type CuK\a
_diffrn_radiation_wavelength 1.54180
_diffrn_reflns_av_R_equivalents 0.0313
_diffrn_reflns_av_sigmaI/netI 0.0210
_diffrn_reflns_limit_h_max 15
_diffrn_reflns_limit_h_min -20
_diffrn_reflns_limit_k_max 13
_diffrn_reflns_limit_k_min -17
_diffrn_reflns_limit_l_max 24
_diffrn_reflns_limit_l_min -23
_diffrn_reflns_number 7763
_diffrn_reflns_theta_full 81.19
_diffrn_reflns_theta_max 81.19
_diffrn_reflns_theta_min 6.06
_diffrn_standards_decay_% none
_diffrn_standards_interval_count none
_diffrn_standards_interval_time none
_diffrn_standards_number none
_exptl_absorpt_coefficient_mu 9.143
_exptl_absorpt_correction_T_max 1.00000
_exptl_absorpt_correction_T_min 0.82014
_exptl_absorpt_correction_type multi-scan
_exptl_absorpt_process_details
;
CrysAlisPro, Agilent Technologies,
Version 1.171.36.20 (release 27-06-2012 CrysAlis171 .NET)
(compiled Jul 11 2012,15:38:31)
Empirical absorption correction using spherical harmonics,
 implemented in SCALE3 ABSPACK scaling algorithm.
;
_exptl_crystal_colour colorless
_exptl_crystal_density_diffrn 1.909
_exptl_crystal_density_method 'not measured'
_exptl_crystal_description 'quadrangular prism'
_exptl_crystal_F_000 2848
_exptl_crystal_size_max 0.276
_exptl_crystal_size_mid 0.128
_exptl_crystal_size_min 0.124
_refine_diff_density_max 0.471
_refine_diff_density_min -0.420
_refine_diff_density_rms 0.089
_refine_ls_extinction_coef 0.000022(8)
_refine_ls_extinction_expression Fc^*^=kFc[1+0.001xFc^2^\l^3^/sin(2\q)]^-1/4^
_refine_ls_extinction_method SHELXL
_refine_ls_goodness_of_fit_ref 1.048
_refine_ls_hydrogen_treatment mixed
_refine_ls_matrix_type full
_refine_ls_number_parameters 138
_refine_ls_number_reflns 1354
_refine_ls_number_restraints 14
_refine_ls_restrained_S_all 1.061
_refine_ls_R_factor_all 0.0879
_refine_ls_R_factor_gt 0.0695
_refine_ls_shift/su_max 0.000
_refine_ls_shift/su_mean 0.000
_refine_ls_structure_factor_coef Fsqd
_refine_ls_weighting_details 'calc w=1/[\s^2^(Fo^2^)+(0.0211P)^2^+95.3848P] where P=(Fo^2^+2Fc^2^)/3'
_refine_ls_weighting_scheme calc
_refine_ls_wR_factor_gt 0.1259
_refine_ls_wR_factor_ref 0.1344
_reflns_number_gt 1012
_reflns_number_total 1354
_reflns_threshold_expression >2sigma(I)
_cod_data_source_file c3cc47440b.txt
_cod_data_source_block 1
_cod_original_sg_symbol_H-M I4(1)/acd
_cod_database_code 7110200

loop_
_symmetry_equiv_pos_as_xyz
'x, y, z'
'-x+1/2, -y, z+1/2'
'-y+1/4, x+3/4, z+1/4'
'y+1/4, -x+1/4, z+3/4'
'-x+1/2, y, -z'
'x, -y, -z+1/2'
'y+1/4, x+3/4, -z+3/4'
'-y+1/4, -x+1/4, -z+1/4'
'x+1/2, y+1/2, z+1/2'
'-x+1, -y+1/2, z+1'
'-y+3/4, x+5/4, z+3/4'
'y+3/4, -x+3/4, z+5/4'
'-x+1, y+1/2, -z+1/2'
'x+1/2, -y+1/2, -z+1'
'y+3/4, x+5/4, -z+5/4'
'-y+3/4, -x+3/4, -z+3/4'
'-x, -y, -z'
'x-1/2, y, -z-1/2'
'y-1/4, -x-3/4, -z-1/4'
'-y-1/4, x-1/4, -z-3/4'
'x-1/2, -y, z'
'-x, y, z-1/2'
'-y-1/4, -x-3/4, z-3/4'
'y-1/4, x-1/4, z-1/4'
'-x+1/2, -y+1/2, -z+1/2'
'x, y+1/2, -z'
'y+1/4, -x-1/4, -z+1/4'
'-y+1/4, x+1/4, -z-1/4'
'x, -y+1/2, z+1/2'
'-x+1/2, y+1/2, z'
'-y+1/4, -x-1/4, z-1/4'
'y+1/4, x+1/4, z+1/4'

loop_
_atom_site_label
_atom_site_type_symbol
_atom_site_fract_x
_atom_site_fract_y
_atom_site_fract_z
_atom_site_U_iso_or_equiv
_atom_site_adp_type
_atom_site_occupancy
_atom_site_symmetry_multiplicity
_atom_site_calc_flag
_atom_site_refinement_flags
In In 0.0000 0.2500 0.1250 0.0468(3) Uani 1 4 d S
Al1 Al 0.0000 0.7500 0.1250 0.0456(9) Uani 1 4 d S
B1 B 0.1350(6) 0.6536(6) 0.0718(6) 0.056(2) Uani 1 1 d .
B3 B 0.2219(11) 0.5653(11) 0.1353(11) 0.078(8) Uani 0.50 1 d PD
Al2 Al 0.2500 0.5614(4) 0.0000 0.0608(14) Uani 0.50 2 d SPD
B2 B 0.2500 0.5614(4) 0.0000 0.0608(14) Uani 0.50 2 d SP
O1 O 0.0709(3) 0.7075(3) 0.0679(3) 0.0552(13) Uani 1 1 d .
O2 O 0.1599(4) 0.6239(4) 0.1356(4) 0.086(2) Uani 1 1 d .
H2E H 0.1964 0.5866 0.1292 0.128 Uiso 0.50 1 d PR
O3 O 0.1717(4) 0.6279(4) 0.0116(3) 0.0790(19) Uani 1 1 d D
O4A O 0.2644(12) 0.5329(11) 0.0794(7) 0.082(5) Uani 0.50 1 d PDU
O4B O 0.2692(12) 0.4988(14) 0.0531(8) 0.098(6) Uani 0.50 1 d PU
N2 N 0.1022(12) 0.2817(12) 0.2074(8) 0.080(6) Uani 0.50 1 d P
H2A H 0.1110 0.2389 0.2369 0.096 Uiso 0.50 1 d PR
H2B H 0.0856 0.3258 0.2329 0.096 Uiso 0.50 1 d PR
C3 C 0.0183(12) 0.4331(12) 0.1013(15) 0.064(6) Uani 0.50 1 d P
H3A H -0.0020 0.4869 0.0880 0.076 Uiso 0.50 1 d PR
H3B H 0.0543 0.4407 0.1410 0.076 Uiso 0.50 1 d PR
C2 C 0.0663(18) 0.3941(16) 0.0441(10) 0.066(7) Uani 0.50 1 d P
H2C H 0.1142 0.4285 0.0367 0.079 Uiso 0.50 1 d PR
H2D H 0.0337 0.3950 0.0019 0.079 Uiso 0.50 1 d PR
N1 N 0.0965(8) 0.3086(8) 0.0616(6) 0.046(3) Uani 0.50 1 d P
H1A H 0.0996 0.2813 0.0204 0.055 Uiso 0.50 1 d PR
C1 C 0.1763(11) 0.3045(15) 0.0956(11) 0.078(6) Uani 0.50 1 d P
H1B H 0.2088 0.3504 0.0787 0.093 Uiso 0.50 1 d PR
H1C H 0.2032 0.2546 0.0799 0.093 Uiso 0.50 1 d PR
N3 N -0.0495(8) 0.3792(7) 0.1220(8) 0.055(3) Uani 0.50 1 d P
H3C H -0.0669 0.3936 0.1653 0.066 Uiso 0.50 1 d PR
H3D H -0.0921 0.3843 0.0917 0.066 Uiso 0.50 1 d PR
C4 C 0.1720(19) 0.318(2) 0.1735(15) 0.102(15) Uani 0.50 1 d P
H4B H 0.2140 0.2796 0.1881 0.122 Uiso 0.50 1 d PR
H4C H 0.1897 0.3724 0.1879 0.122 Uiso 0.50 1 d PR

loop_
_atom_site_aniso_label
_atom_site_aniso_U_11
_atom_site_aniso_U_22
_atom_site_aniso_U_33
_atom_site_aniso_U_23
_atom_site_aniso_U_13
_atom_site_aniso_U_12
In 0.0351(3) 0.0351(3) 0.0702(6) 0.000 0.000 -0.0071(4)
Al1 0.0444(12) 0.0444(12) 0.048(2) 0.000 0.000 0.000
B1 0.045(5) 0.050(5) 0.072(6) -0.002(5) -0.012(5) 0.000(4)
B3 0.055(11) 0.057(11) 0.12(2) 0.059(14) -0.037(13) -0.014(9)
Al2 0.041(3) 0.073(4) 0.069(3) 0.000 -0.009(3) 0.000
B2 0.041(3) 0.073(4) 0.069(3) 0.000 -0.009(3) 0.000
O1 0.050(3) 0.063(3) 0.053(3) 0.000(3) -0.001(2) 0.015(3)
O2 0.072(4) 0.087(5) 0.098(5) 0.019(4) -0.023(4) 0.018(4)
O3 0.059(3) 0.097(5) 0.081(4) -0.022(4) 0.002(3) 0.024(3)
O4A 0.071(9) 0.095(10) 0.078(10) -0.018(8) -0.010(8) 0.000(8)
O4B 0.078(10) 0.157(15) 0.060(8) -0.004(10) -0.003(8) -0.042(11)
N2 0.080(12) 0.107(15) 0.052(9) 0.019(9) -0.007(8) -0.054(11)
C3 0.067(14) 0.023(7) 0.101(18) 0.008(9) 0.009(12) 0.003(9)
C2 0.082(17) 0.083(18) 0.031(10) 0.001(10) 0.006(11) -0.028(13)
N1 0.051(7) 0.055(7) 0.032(6) 0.005(5) 0.006(5) -0.023(6)
C1 0.042(10) 0.106(16) 0.085(14) 0.005(13) 0.015(10) -0.020(10)
N3 0.055(7) 0.044(7) 0.067(8) 0.005(7) -0.012(7) -0.003(6)
C4 0.08(2) 0.14(3) 0.08(2) 0.07(2) -0.062(19) -0.08(2)

loop_
_atom_type_symbol
_atom_type_description
_atom_type_scat_dispersion_real
_atom_type_scat_dispersion_imag
_atom_type_scat_source
C C 0.0181 0.0091 'International Tables Vol C Tables 4.2.6.8 and 6.1.1.4'
H H 0.0000 0.0000 'International Tables Vol C Tables 4.2.6.8 and 6.1.1.4'
B B 0.0090 0.0039 'International Tables Vol C Tables 4.2.6.8 and 6.1.1.4'
N N 0.0311 0.0180 'International Tables Vol C Tables 4.2.6.8 and 6.1.1.4'
O O 0.0492 0.0322 'International Tables Vol C Tables 4.2.6.8 and 6.1.1.4'
Al Al 0.2130 0.2455 'International Tables Vol C Tables 4.2.6.8 and 6.1.1.4'
In In 0.0822 5.0449 'International Tables Vol C Tables 4.2.6.8 and 6.1.1.4'

loop_
_geom_angle_atom_site_label_1
_geom_angle_atom_site_label_2
_geom_angle_atom_site_label_3
_geom_angle
_geom_angle_site_symmetry_1
_geom_angle_site_symmetry_3
N1 In N1 157.2(7) 10_454 15_444
N1 In N1 71.9(6) 10_454 8
N1 In N1 112.9(6) 15_444 8
N1 In N1 112.9(6) 10_454 .
N1 In N1 71.9(6) 15_444 .
N1 In N1 157.2(7) 8 .
N1 In N3 60.3(5) 10_454 8
N1 In N3 97.7(5) 15_444 8
N1 In N3 80.6(5) 8 8
N1 In N3 121.6(5) . 8
N1 In N3 97.7(5) 10_454 .
N1 In N3 60.3(5) 15_444 .
N1 In N3 121.6(5) 8 .
N1 In N3 80.6(5) . .
N3 In N3 48.1(6) 8 .
N1 In N3 80.6(5) 10_454 10_454
N1 In N3 121.6(5) 15_444 10_454
N1 In N3 60.3(5) 8 10_454
N1 In N3 97.7(5) . 10_454
N3 In N3 132.0(6) 8 10_454
N3 In N3 177.1(7) . 10_454
N1 In N3 121.6(5) 10_454 15_444
N1 In N3 80.6(5) 15_444 15_444
N1 In N3 97.7(5) 8 15_444
N1 In N3 60.3(5) . 15_444
N3 In N3 177.1(7) 8 15_444
N3 In N3 132.0(6) . 15_444
N3 In N3 48.1(6) 10_454 15_444
N1 In N2 76.9(5) 10_454 10_454
N1 In N2 95.2(5) 15_444 10_454
N1 In N2 33.5(6) 8 10_454
N1 In N2 165.9(6) . 10_454
N3 In N2 53.2(6) 8 10_454
N3 In N2 88.2(6) . 10_454
N3 In N2 93.8(6) 10_454 10_454
N3 In N2 124.3(6) 15_444 10_454
N1 In N2 33.5(6) 10_454 8
N1 In N2 165.9(6) 15_444 8
N1 In N2 76.9(5) 8 8
N1 In N2 95.2(5) . 8
N3 In N2 93.8(6) 8 8
N3 In N2 124.3(6) . 8
N3 In N2 53.2(6) 10_454 8
N3 In N2 88.2(6) 15_444 8
N2 In N2 98.2(8) 10_454 8
N1 In N2 165.9(6) 10_454 .
N1 In N2 33.5(6) 15_444 .
N1 In N2 95.2(5) 8 .
N1 In N2 76.9(5) . .
N3 In N2 124.3(6) 8 .
N3 In N2 93.8(6) . .
N3 In N2 88.2(6) 10_454 .
N3 In N2 53.2(6) 15_444 .
N2 In N2 95.4(8) 10_454 .
N2 In N2 139.7(11) 8 .
N1 In N2 95.2(5) 10_454 15_444
N1 In N2 76.9(5) 15_444 15_444
N1 In N2 165.9(6) 8 15_444
N1 In N2 33.5(6) . 15_444
N3 In N2 88.2(6) 8 15_444
N3 In N2 53.2(6) . 15_444
N3 In N2 124.3(6) 10_454 15_444
N3 In N2 93.8(6) 15_444 15_444
N2 In N2 139.7(11) 10_454 15_444
N2 In N2 95.4(8) 8 15_444
N2 In N2 98.2(8) . 15_444
O1 Al1 O1 113.52(18) 10_464 27_465
O1 Al1 O1 113.52(18) 10_464 20_666
O1 Al1 O1 101.7(3) 27_465 20_666
O1 Al1 O1 101.7(3) 10_464 .
O1 Al1 O1 113.52(18) 27_465 .
O1 Al1 O1 113.52(18) 20_666 .
O1 B1 O3 119.0(8) . .
O1 B1 O2 119.9(9) . .
O3 B1 O2 121.0(8) . .
O4A B3 O4A 0.0(15) 1 .
O4A B3 O2 128.9(17) 1 .
O4A B3 O2 128.9(17) . .
O4A B3 O4A 78.7(15) 1 15_444
O4A B3 O4A 78.7(15) . 15_444
O2 B3 O4A 152(2) . 15_444
O4A B3 O4B 106.4(17) 1 15_444
O4A B3 O4B 106.4(17) . 15_444
O2 B3 O4B 124.4(19) . 15_444
O4A B3 O4B 29.9(9) 15_444 15_444
O4B Al2 O4B 92.7(15) 5 .
O4B Al2 O4A 27.8(8) 5 5
O4B Al2 O4A 119.2(11) . 5
O4B Al2 O4A 119.2(11) 5 .
O4B Al2 O4A 27.8(8) . .
O4A Al2 O4A 146.6(13) 5 .
O4B Al2 O4A 119.2(11) 5 1
O4B Al2 O4A 27.8(8) . 1
O4A Al2 O4A 146.6(13) 5 1
O4A Al2 O4A 0.0(12) . 1
O4B Al2 O3 112.0(7) 5 .
O4B Al2 O3 120.7(8) . .
O4A Al2 O3 101.5(7) 5 .
O4A Al2 O3 99.7(7) . .
O4A Al2 O3 99.7(7) 1 .
O4B Al2 O3 120.7(8) 5 5
O4B Al2 O3 112.0(7) . 5
O4A Al2 O3 99.7(7) 5 5
O4A Al2 O3 101.5(7) . 5
O4A Al2 O3 101.5(7) 1 5
O3 Al2 O3 100.1(6) . 5
B1 O1 Al1 136.9(6) . .
B1 O2 B3 116.9(12) . .
B1 O3 Al2 129.7(6) . .
O4A O4A O4B 0(10) 1 .
O4A O4A B3 0(10) 1 .
O4B O4A B3 148(3) . .
O4A O4A B3 0(10) 1 15_444
O4B O4A B3 76(3) . 15_444
B3 O4A B3 100.5(15) . 15_444
O4A O4A Al2 0(10) 1 .
O4B O4A Al2 66(2) . .
B3 O4A Al2 123.6(15) . .
B3 O4A Al2 135.9(19) 15_444 .
O4A O4A O4A 0(10) 1 15_444
O4B O4A O4A 121(3) . 15_444
B3 O4A O4A 52.5(10) . 15_444
B3 O4A O4A 48.8(10) 15_444 15_444
Al2 O4A O4A 172.8(11) . 15_444
O4A O4B O4A 0(4) 1 .
O4A O4B B3 74(2) 1 15_444
O4A O4B B3 74(2) . 15_444
O4A O4B Al2 86(3) 1 .
O4A O4B Al2 86(3) . .
B3 O4B Al2 150.6(16) 15_444 .
C2 N2 N1 84(2) 15_444 15_444
C2 N2 C4 28(2) 15_444 .
N1 N2 C4 88(2) 15_444 .
C2 N2 C3 58.5(19) 15_444 15_444
N1 N2 C3 108.9(13) 15_444 15_444
C4 N2 C3 33.2(17) . 15_444
C2 N2 In 131(2) 15_444 .
N1 N2 In 67.0(9) 15_444 .
C4 N2 In 110.1(12) . .
C3 N2 In 94.0(10) 15_444 .
C4 C3 C1 89(3) 15_444 15_444
C4 C3 N3 131(3) 15_444 .
C1 C3 N3 95(2) 15_444 .
C4 C3 C2 27(2) 15_444 .
C1 C3 C2 110(2) 15_444 .
N3 C3 C2 109.9(18) . .
C4 C3 N2 55(2) 15_444 15_444
C1 C3 N2 115.1(18) 15_444 15_444
N3 C3 N2 79.5(13) . 15_444
C2 C3 N2 30.4(10) . 15_444
C4 C2 N2 120(4) 15_444 15_444
C4 C2 C3 34(4) 15_444 .
N2 C2 C3 91(2) 15_444 .
C4 C2 N1 110(4) 15_444 .
N2 C2 N1 60(2) 15_444 .
C3 C2 N1 113.5(17) . .
N2 N1 C1 149.3(16) 15_444 .
N2 N1 C2 35.6(11) 15_444 .
C1 N1 C2 115.5(17) . .
N2 N1 C4 48.3(12) 15_444 15_444
C1 N1 C4 101.0(14) . 15_444
C2 N1 C4 22.0(9) . 15_444
N2 N1 In 79.5(10) 15_444 .
C1 N1 In 111.6(10) . .
C2 N1 In 106.8(12) . .
C4 N1 In 99.3(11) 15_444 .
C3 C1 N1 119.5(18) 15_444 .
C3 C1 C4 39.2(16) 15_444 .
N1 C1 C4 113.2(17) . .
C3 C1 N3 48.1(15) 15_444 15_444
N1 C1 N3 80.3(10) . 15_444
C4 C1 N3 78.1(16) . 15_444
C3 N3 N3 166.3(17) . 8
C3 N3 C1 36.9(11) . 15_444
N3 N3 C1 150.0(12) 8 15_444
C3 N3 In 107.2(10) . .
N3 N3 In 65.9(3) 8 .
C1 N3 In 92.8(8) 15_444 .
C2 C4 C3 119(5) 15_444 15_444
C2 C4 N2 32(3) 15_444 .
C3 C4 N2 91(3) 15_444 .
C2 C4 C1 145(4) 15_444 .
C3 C4 C1 51(2) 15_444 .
N2 C4 C1 115.2(19) . .
C2 C4 N1 47(3) 15_444 15_444
C3 C4 N1 117(2) 15_444 15_444
N2 C4 N1 43.4(14) . 15_444
C1 C4 N1 103.1(15) . 15_444

loop_
_geom_bond_atom_site_label_1
_geom_bond_atom_site_label_2
_geom_bond_distance
_geom_bond_site_symmetry_2
In N1 2.181(10) 10_454
In N1 2.181(10) 15_444
In N1 2.181(10) 8
In N1 2.181(10) .
In N3 2.229(12) 8
In N3 2.229(12) .
In N3 2.229(12) 10_454
In N3 2.229(12) 15_444
In N2 2.329(17) 10_454
In N2 2.329(17) 8
In N2 2.329(17) .
In N2 2.329(17) 15_444
Al1 O1 1.718(5) 10_464
Al1 O1 1.718(5) 27_465
Al1 O1 1.718(5) 20_666
Al1 O1 1.718(5) .
B1 O1 1.350(10) .
B1 O3 1.353(11) .
B1 O2 1.364(11) .
B3 O4A 1.368(18) 1
B3 O4A 1.368(18) .
B3 O2 1.375(19) .
B3 O4A 1.44(2) 15_444
B3 O4B 1.45(2) 15_444
Al2 O4B 1.46(2) 5
Al2 O4B 1.46(2) .
Al2 O4A 1.595(14) 5
Al2 O4A 1.595(14) .
Al2 O4A 1.595(14) 1
Al2 O3 1.669(7) .
Al2 O3 1.669(7) 5
O4A O4A 0.00(6) 1
O4A O4B 0.75(2) .
O4A B3 1.44(2) 15_444
O4A O4A 1.78(3) 15_444
O4B O4A 0.75(2) 1
O4B B3 1.45(2) 15_444
N2 C2 0.88(2) 15_444
N2 N1 1.31(2) 15_444
N2 C4 1.42(3) .
N2 C3 1.73(3) 15_444
C3 C4 0.95(4) 15_444
C3 C1 1.17(3) 15_444
C3 N3 1.45(2) .
C3 C2 1.47(3) .
C3 N2 1.73(3) 15_444
C2 C4 0.76(3) 15_444
C2 N2 0.88(2) 15_444
C2 N1 1.50(3) .
N1 N2 1.31(2) 15_444
N1 C1 1.44(2) .
N1 C4 1.90(4) 15_444
C1 C3 1.17(3) 15_444
C1 C4 1.50(3) .
C1 N3 1.94(2) 15_444
N3 N3 1.82(2) 8
N3 C1 1.94(2) 15_444
C4 C2 0.76(3) 15_444
C4 C3 0.95(4) 15_444
C4 N1 1.90(4) 15_444

loop_
_geom_hbond_atom_site_label_D
_geom_hbond_atom_site_label_H
_geom_hbond_atom_site_label_A
_geom_hbond_distance_DH
_geom_hbond_distance_HA
_geom_hbond_distance_DA
_geom_hbond_angle_DHA
_geom_hbond_site_symmetry_A
N2 H2A O1 0.90 2.12 2.840(16) 135.8 23_666
N2 H2A O3 0.90 2.64 3.45(2) 150.9 23_666
N2 H2B O1 0.90 2.62 3.201(19) 122.8 32_455
N1 H1A O1 0.90 2.11 2.981(12) 163.0 26_545
N3 H3C O3 0.90 2.09 2.981(16) 172.7 32_455
N3 H3D O3 0.90 2.35 3.216(15) 160.4 17_565
